data_7156259
loop_
_publ_author_name
'Cao, Jun'
'Sun, Jing'
'Yan, Chao-Guo'

_publ_section_title
;
 Regioselective and diastereoselective synthesis of two functionalized
 1,5-methanoindeno[1,2-d]azocines via a three-component reaction.
;
_journal_issue 22
_journal_name_full 'Organic &amp; biomolecular chemistry'
_journal_page_first 4170
_journal_page_last 4175
_journal_paper_doi 10.1039/c8ob00144h
_journal_volume 16
_journal_year 2018
_chemical_formula_moiety 'C21 H20 N2 O3'
_chemical_formula_sum 'C21 H20 N2 O3'
_chemical_formula_weight 348.39
_space_group_crystal_system monoclinic
_space_group_IT_number 14
_space_group_name_Hall '-P 2ybc'
_space_group_name_H-M_alt 'P 1 21/c 1'
_symmetry_space_group_name_Hall '-P 2ybc'
_symmetry_space_group_name_H-M 'P 1 21/c 1'
_atom_sites_solution_hydrogens geom
_audit_creation_method SHELXL-2014/7
_cell_angle_alpha 90
_cell_angle_beta 103.030(5)
_cell_angle_gamma 90
_cell_formula_units_Z 4
_cell_length_a 12.2787(15)
_cell_length_b 8.6166(11)
_cell_length_c 16.4475(19)
_cell_measurement_reflns_used 6266
_cell_measurement_temperature 296(2)
_cell_measurement_theta_max 27.51
_cell_measurement_theta_min 2.54
_cell_volume 1695.4(4)
_computing_structure_refinement 'SHELXL-2014/7 (Sheldrick, 2014)'
_diffrn_ambient_temperature 296(2)
_diffrn_measured_fraction_theta_full 0.997
_diffrn_measured_fraction_theta_max 0.994
_diffrn_measurement_device_type 'CCD area detector'
_diffrn_measurement_method 'phi and omega scans'
_diffrn_radiation_source 'fine-focus sealed tube'
_diffrn_radiation_type MoK\a
_diffrn_radiation_wavelength 0.71073
_diffrn_reflns_av_R_equivalents 0.0398
_diffrn_reflns_av_unetI/netI 0.0387
_diffrn_reflns_Laue_measured_fraction_full 0.997
_diffrn_reflns_Laue_measured_fraction_max 0.994
_diffrn_reflns_limit_h_max 15
_diffrn_reflns_limit_h_min -15
_diffrn_reflns_limit_k_max 9
_diffrn_reflns_limit_k_min -11
_diffrn_reflns_limit_l_max 21
_diffrn_reflns_limit_l_min -21
_diffrn_reflns_number 17502
_diffrn_reflns_point_group_measured_fraction_full 0.997
_diffrn_reflns_point_group_measured_fraction_max 0.994
_diffrn_reflns_theta_full 25.242
_diffrn_reflns_theta_max 27.551
_diffrn_reflns_theta_min 2.542
_exptl_absorpt_coefficient_mu 0.092
_exptl_absorpt_correction_T_max 0.982
_exptl_absorpt_correction_T_min 0.975
_exptl_absorpt_correction_type multi-scan
_exptl_absorpt_process_details sadabs
_exptl_crystal_colour colorless
_exptl_crystal_density_diffrn 1.365
_exptl_crystal_description block
_exptl_crystal_F_000 736
_exptl_crystal_size_max 0.280
_exptl_crystal_size_mid 0.240
_exptl_crystal_size_min 0.200
_refine_diff_density_max 0.152
_refine_diff_density_min -0.233
_refine_diff_density_rms 0.052
_refine_ls_extinction_method none
_refine_ls_goodness_of_fit_ref 1.053
_refine_ls_hydrogen_treatment constr
_refine_ls_matrix_type full
_refine_ls_number_parameters 237
_refine_ls_number_reflns 3893
_refine_ls_number_restraints 0
_refine_ls_restrained_S_all 1.053
_refine_ls_R_factor_all 0.0823
_refine_ls_R_factor_gt 0.0509
_refine_ls_shift/su_max 0.000
_refine_ls_shift/su_mean 0.000
_refine_ls_structure_factor_coef Fsqd
_refine_ls_weighting_details 'w=1/[\s^2^(Fo^2^)+(0.0538P)^2^+0.3308P] where P=(Fo^2^+2Fc^2^)/3'
_refine_ls_weighting_scheme calc
_refine_ls_wR_factor_gt 0.1071
_refine_ls_wR_factor_ref 0.1188
_reflns_Friedel_coverage 0.000
_reflns_number_gt 2721
_reflns_number_total 3893
_reflns_threshold_expression 'I > 2\s(I)'
_cod_data_source_file c8ob00144h2.cif
_cod_data_source_block 2i
_cod_depositor_comments 'Adding full bibliography for 7156250--7156259.cif.'
_cod_database_code 7156259
_shelx_shelxl_version_number 2014/7
_shelx_space_group_comment
;
The symmetry employed for this shelxl refinement is uniquely defined
by the following loop, which should always be used as a source of
symmetry information in preference to the above space-group names.
They are only intended as comments.
;
_shelx_estimated_absorpt_t_min 0.975
_shelx_estimated_absorpt_t_max 0.982

loop_
_space_group_symop_operation_xyz
'x, y, z'
'-x, y+1/2, -z+1/2'
'-x, -y, -z'
'x, -y-1/2, z-1/2'

loop_
_atom_site_label
_atom_site_type_symbol
_atom_site_fract_x
_atom_site_fract_y
_atom_site_fract_z
_atom_site_U_iso_or_equiv
_atom_site_adp_type
_atom_site_occupancy
_atom_site_site_symmetry_order
_atom_site_calc_flag
_atom_site_refinement_flags_posn
_atom_site_refinement_flags_adp
C1 C 0.13790(12) 0.08624(19) 0.05103(10) 0.0356(4) Uani 1 1 d . .
C2 C 0.20088(13) -0.01698(19) 0.00680(9) 0.0345(4) Uani 1 1 d . .
C3 C 0.19765(15) -0.0256(2) -0.07809(10) 0.0468(4) Uani 1 1 d . .
H3 H 0.1505 0.0384 -0.1160 0.056 Uiso 1 1 calc R U
C4 C 0.26606(16) -0.1315(2) -0.10445(11) 0.0539(5) Uani 1 1 d . .
H4 H 0.2662 -0.1382 -0.1609 0.065 Uiso 1 1 calc R U
C5 C 0.33460(15) -0.2279(2) -0.04799(12) 0.0505(5) Uani 1 1 d . .
H5 H 0.3792 -0.3000 -0.0673 0.061 Uiso 1 1 calc R U
C6 C 0.33846(13) -0.2196(2) 0.03666(11) 0.0423(4) Uani 1 1 d . .
H6 H 0.3849 -0.2847 0.0743 0.051 Uiso 1 1 calc R U
C7 C 0.27088(12) -0.11120(18) 0.06359(9) 0.0323(3) Uani 1 1 d . .
C8 C 0.26947(12) -0.06840(17) 0.15285(9) 0.0311(3) Uani 1 1 d . .
C9 C 0.16259(12) 0.03232(18) 0.14186(9) 0.0307(3) Uani 1 1 d . .
H9 H 0.1022 -0.0397 0.1458 0.037 Uiso 1 1 calc R U
C10 C 0.15830(12) 0.16215(18) 0.20561(9) 0.0335(4) Uani 1 1 d . .
H10 H 0.1124 0.2452 0.1745 0.040 Uiso 1 1 calc R U
C11 C -0.00440(13) 0.1714(2) 0.27314(10) 0.0428(4) Uani 1 1 d . .
H11 H -0.0351 0.2415 0.2312 0.051 Uiso 1 1 calc R U
C12 C 0.10007(12) 0.11280(18) 0.27337(9) 0.0336(4) Uani 1 1 d . .
C13 C 0.14380(14) 0.0093(2) 0.33672(10) 0.0428(4) Uani 1 1 d . .
H13 H 0.2140 -0.0340 0.3401 0.051 Uiso 1 1 calc R U
C14 C 0.08314(14) -0.0294(2) 0.39483(10) 0.0443(4) Uani 1 1 d . .
H14 H 0.1118 -0.0988 0.4376 0.053 Uiso 1 1 calc R U
C15 C -0.01993(14) 0.0361(2) 0.38834(10) 0.0436(4) Uani 1 1 d . .
H15 H -0.0603 0.0097 0.4278 0.052 Uiso 1 1 calc R U
C16 C 0.31137(15) 0.3402(2) 0.17833(12) 0.0491(5) Uani 1 1 d . .
H16A H 0.2543 0.4178 0.1586 0.059 Uiso 1 1 calc R U
H16B H 0.3798 0.3935 0.2046 0.059 Uiso 1 1 calc R U
C17 C 0.27450(13) 0.2351(2) 0.24251(11) 0.0434(4) Uani 1 1 d . .
H17 H 0.2702 0.2968 0.2917 0.052 Uiso 1 1 calc R U
C18 C 0.36161(13) 0.1111(2) 0.26755(10) 0.0443(4) Uani 1 1 d . .
C19 C 0.37827(12) 0.0191(2) 0.19388(10) 0.0366(4) Uani 1 1 d . .
H19 H 0.4380 -0.0569 0.2129 0.044 Uiso 1 1 calc R U
C20 C 0.41669(13) 0.1359(2) 0.13560(10) 0.0401(4) Uani 1 1 d . .
H20A H 0.4846 0.1871 0.1649 0.048 Uiso 1 1 calc R U
H20B H 0.4325 0.0821 0.0877 0.048 Uiso 1 1 calc R U
C21 C 0.34957(17) 0.3457(2) 0.03991(13) 0.0613(5) Uani 1 1 d . .
H21A H 0.4154 0.4074 0.0593 0.092 Uiso 1 1 calc R U
H21B H 0.2865 0.4126 0.0206 0.092 Uiso 1 1 calc R U
H21C H 0.3598 0.2804 -0.0051 0.092 Uiso 1 1 calc R U
N1 N 0.32972(11) 0.24961(16) 0.10809(8) 0.0402(3) Uani 1 1 d . .
N2 N -0.06511(11) 0.13503(19) 0.32872(9) 0.0471(4) Uani 1 1 d . .
O1 O 0.07246(10) 0.18734(15) 0.02103(7) 0.0523(3) Uani 1 1 d . .
O2 O 0.26897(9) -0.19864(13) 0.20583(7) 0.0402(3) Uani 1 1 d . .
H2 H 0.2121 -0.2498 0.1886 0.060 Uiso 1 1 calc R U
O3 O 0.41654(11) 0.0936(2) 0.33814(8) 0.0723(5) Uani 1 1 d . .

loop_
_atom_site_aniso_label
_atom_site_aniso_U_11
_atom_site_aniso_U_22
_atom_site_aniso_U_33
_atom_site_aniso_U_23
_atom_site_aniso_U_13
_atom_site_aniso_U_12
C1 0.0300(8) 0.0408(9) 0.0340(8) 0.0023(7) 0.0028(6) 0.0009(7)
C2 0.0354(8) 0.0383(9) 0.0303(8) -0.0007(7) 0.0084(6) -0.0032(7)
C3 0.0538(10) 0.0566(11) 0.0299(9) -0.0004(8) 0.0094(8) -0.0078(9)
C4 0.0622(12) 0.0667(13) 0.0383(10) -0.0161(9) 0.0227(9) -0.0170(10)
C5 0.0495(10) 0.0510(11) 0.0584(12) -0.0195(9) 0.0279(9) -0.0082(9)
C6 0.0377(9) 0.0387(10) 0.0528(11) -0.0046(8) 0.0154(8) -0.0010(8)
C7 0.0299(7) 0.0341(8) 0.0348(8) -0.0009(7) 0.0117(6) -0.0041(7)
C8 0.0286(7) 0.0338(8) 0.0315(8) 0.0048(6) 0.0080(6) 0.0022(6)
C9 0.0257(7) 0.0358(8) 0.0306(8) 0.0009(6) 0.0064(6) -0.0005(6)
C10 0.0312(8) 0.0374(9) 0.0326(8) -0.0010(7) 0.0087(6) 0.0020(7)
C11 0.0365(9) 0.0526(11) 0.0402(9) 0.0042(8) 0.0105(7) 0.0071(8)
C12 0.0324(8) 0.0393(9) 0.0295(8) -0.0052(7) 0.0080(6) 0.0012(7)
C13 0.0385(9) 0.0541(11) 0.0378(9) 0.0014(8) 0.0127(7) 0.0123(8)
C14 0.0494(10) 0.0537(11) 0.0314(9) 0.0003(8) 0.0126(7) 0.0059(9)
C15 0.0433(9) 0.0580(11) 0.0327(9) -0.0079(8) 0.0156(7) -0.0040(9)
C16 0.0397(9) 0.0410(10) 0.0676(12) -0.0091(9) 0.0140(9) -0.0088(8)
C17 0.0405(9) 0.0504(11) 0.0401(9) -0.0151(8) 0.0105(7) -0.0062(8)
C18 0.0322(8) 0.0634(12) 0.0356(9) -0.0030(8) 0.0042(7) -0.0109(8)
C19 0.0254(7) 0.0437(10) 0.0390(9) 0.0062(7) 0.0037(6) 0.0025(7)
C20 0.0297(8) 0.0452(10) 0.0462(10) -0.0011(8) 0.0106(7) -0.0068(7)
C21 0.0596(12) 0.0574(12) 0.0673(13) 0.0213(10) 0.0154(10) -0.0076(10)
N1 0.0378(7) 0.0383(8) 0.0442(8) 0.0048(6) 0.0089(6) -0.0054(6)
N2 0.0382(8) 0.0639(10) 0.0424(8) -0.0024(7) 0.0157(6) 0.0058(7)
O1 0.0502(7) 0.0571(8) 0.0448(7) 0.0076(6) 0.0007(6) 0.0187(6)
O2 0.0378(6) 0.0416(7) 0.0412(6) 0.0127(5) 0.0088(5) 0.0008(5)
O3 0.0531(8) 0.1199(13) 0.0363(7) -0.0033(8) -0.0062(6) -0.0014(8)

loop_
_atom_type_symbol
_atom_type_description
_atom_type_scat_dispersion_real
_atom_type_scat_dispersion_imag
_atom_type_scat_source
C C 0.0033 0.0016 'International Tables Vol C Tables 4.2.6.8 and 6.1.1.4'
H H 0.0000 0.0000 'International Tables Vol C Tables 4.2.6.8 and 6.1.1.4'
N N 0.0061 0.0033 'International Tables Vol C Tables 4.2.6.8 and 6.1.1.4'
O O 0.0106 0.0060 'International Tables Vol C Tables 4.2.6.8 and 6.1.1.4'

loop_
_geom_angle_atom_site_label_1
_geom_angle_atom_site_label_2
_geom_angle_atom_site_label_3
_geom_angle
O1 C1 C2 127.32(15)
O1 C1 C9 125.71(14)
C2 C1 C9 106.77(13)
C7 C2 C3 121.35(15)
C7 C2 C1 109.68(13)
C3 C2 C1 128.96(16)
C4 C3 C2 118.12(17)
C4 C3 H3 120.9
C2 C3 H3 120.9
C3 C4 C5 120.66(16)
C3 C4 H4 119.7
C5 C4 H4 119.7
C4 C5 C6 121.51(17)
C4 C5 H5 119.2
C6 C5 H5 119.2
C5 C6 C7 117.95(17)
C5 C6 H6 121.0
C7 C6 H6 121.0
C2 C7 C6 120.38(15)
C2 C7 C8 111.73(13)
C6 C7 C8 127.65(14)
O2 C8 C7 113.81(12)
O2 C8 C9 113.15(11)
C7 C8 C9 102.55(11)
O2 C8 C19 103.85(11)
C7 C8 C19 110.04(12)
C9 C8 C19 113.75(12)
C1 C9 C10 114.49(13)
C1 C9 C8 105.10(12)
C10 C9 C8 119.00(12)
C1 C9 H9 105.7
C10 C9 H9 105.7
C8 C9 H9 105.7
C12 C10 C9 113.01(13)
C12 C10 C17 111.77(12)
C9 C10 C17 112.97(12)
C12 C10 H10 106.1
C9 C10 H10 106.1
C17 C10 H10 106.1
N2 C11 C12 124.97(16)
N2 C11 H11 117.5
C12 C11 H11 117.5
C11 C12 C13 116.16(14)
C11 C12 C10 119.27(14)
C13 C12 C10 124.57(13)
C14 C13 C12 119.95(15)
C14 C13 H13 120.0
C12 C13 H13 120.0
C15 C14 C13 118.74(16)
C15 C14 H14 120.6
C13 C14 H14 120.6
N2 C15 C14 123.35(15)
N2 C15 H15 118.3
C14 C15 H15 118.3
N1 C16 C17 110.65(14)
N1 C16 H16A 109.5
C17 C16 H16A 109.5
N1 C16 H16B 109.5
C17 C16 H16B 109.5
H16A C16 H16B 108.1
C18 C17 C16 107.83(13)
C18 C17 C10 110.75(14)
C16 C17 C10 110.96(13)
C18 C17 H17 109.1
C16 C17 H17 109.1
C10 C17 H17 109.1
O3 C18 C19 124.02(17)
O3 C18 C17 123.96(17)
C19 C18 C17 111.88(13)
C18 C19 C20 105.96(14)
C18 C19 C8 110.33(12)
C20 C19 C8 113.76(12)
C18 C19 H19 108.9
C20 C19 H19 108.9
C8 C19 H19 108.9
N1 C20 C19 109.31(12)
N1 C20 H20A 109.8
C19 C20 H20A 109.8
N1 C20 H20B 109.8
C19 C20 H20B 109.8
H20A C20 H20B 108.3
N1 C21 H21A 109.5
N1 C21 H21B 109.5
H21A C21 H21B 109.5
N1 C21 H21C 109.5
H21A C21 H21C 109.5
H21B C21 H21C 109.5
C20 N1 C16 110.57(13)
C20 N1 C21 112.71(14)
C16 N1 C21 112.91(15)
C15 N2 C11 116.82(14)
C8 O2 H2 109.5

loop_
_geom_bond_atom_site_label_1
_geom_bond_atom_site_label_2
_geom_bond_distance
C1 O1 1.2121(19)
C1 C2 1.474(2)
C1 C9 1.528(2)
C2 C7 1.381(2)
C2 C3 1.390(2)
C3 C4 1.375(3)
C3 H3 0.9300
C4 C5 1.381(3)
C4 H4 0.9300
C5 C6 1.384(2)
C5 H5 0.9300
C6 C7 1.387(2)
C6 H6 0.9300
C7 C8 1.518(2)
C8 O2 1.4217(17)
C8 C9 1.550(2)
C8 C19 1.550(2)
C9 C10 1.542(2)
C9 H9 0.9800
C10 C12 1.514(2)
C10 C17 1.552(2)
C10 H10 0.9800
C11 N2 1.341(2)
C11 C12 1.378(2)
C11 H11 0.9300
C12 C13 1.385(2)
C13 C14 1.379(2)
C13 H13 0.9300
C14 C15 1.368(2)
C14 H14 0.9300
C15 N2 1.323(2)
C15 H15 0.9300
C16 N1 1.453(2)
C16 C17 1.535(2)
C16 H16A 0.9700
C16 H16B 0.9700
C17 C18 1.502(3)
C17 H17 0.9800
C18 O3 1.2134(19)
C18 C19 1.500(2)
C19 C20 1.536(2)
C19 H19 0.9800
C20 N1 1.445(2)
C20 H20A 0.9700
C20 H20B 0.9700
C21 N1 1.458(2)
C21 H21A 0.9600
C21 H21B 0.9600
C21 H21C 0.9600
O2 H2 0.8200

loop_
_geom_hbond_atom_site_label_D
_geom_hbond_atom_site_label_H
_geom_hbond_atom_site_label_A
_geom_hbond_distance_DH
_geom_hbond_distance_HA
_geom_hbond_distance_DA
_geom_hbond_angle_DHA
_geom_hbond_site_symmetry_A
O2 H2 N2 0.82 2.02 2.8285(18) 167.2 2_545
